data_4113692
loop_
_publ_author_name
'Koji Nakano'
'Kyoko Nozaki'
'Tamejiro Hiyama'

_publ_contact_author 'Kyoko Nozaki'
_publ_contact_author_email nozaki@chembio.t.u-tokyo.ac.jp
_publ_contact_author_fax +81-3-5841-7261
_publ_contact_author_phone +81-3-5841-7261
_publ_section_title
;
 Asymmetric Alternating Copolymerization of Cyclohexene Oxide and CO2 with
 Dimeric Zinc Complexes
;
_journal_name_full 'Journal of the American Chemical Society'
_journal_page_first 5501
_journal_page_last 5510
_journal_paper_doi 10.1021/ja028666b
_journal_volume 125
_journal_year 2003
_chemical_formula_sum 'C38 H46 N2 O2 Zn2'
_chemical_formula_weight 693.51
_chemical_name_systematic
; 
 ? 
;
_space_group_IT_number 4
_symmetry_cell_setting monoclinic
_symmetry_space_group_name_Hall 'P 2yb'
_symmetry_space_group_name_H-M 'P 1 21 1'
_atom_sites_solution_hydrogens geom
_atom_sites_solution_primary direct
_atom_sites_solution_secondary difmap
_audit_creation_method SHELXL-97
_cell_angle_alpha 90.00
_cell_angle_beta 90.1950(10)
_cell_angle_gamma 90.00
_cell_formula_units_Z 2
_cell_length_a 9.3266(5)
_cell_length_b 15.8144(8)
_cell_length_c 11.1575(6)
_cell_measurement_reflns_used 4113
_cell_measurement_temperature 130(2)
_cell_measurement_theta_max 30.6005
_cell_measurement_theta_min 2.234
_cell_volume 1645.66(15)
_computing_cell_refinement 'Bruker SMART'
_computing_data_collection 'Bruker SMART'
_computing_data_reduction 'Bruker SHELXTL'
_computing_molecular_graphics 'Bruker SHELXTL'
_computing_publication_material 'Bruker SHELXTL'
_computing_structure_refinement 'SHELXL-97 (Sheldrick, 1997)'
_computing_structure_solution 'SHELXS-97 (Sheldrick, 1990)'
_diffrn_ambient_temperature 130(2)
_diffrn_detector_area_resol_mean 8.366
_diffrn_measured_fraction_theta_full 0.929
_diffrn_measured_fraction_theta_max 0.929
_diffrn_measurement_device_type 'CCD area detector'
_diffrn_measurement_method '0.3 deg. Omega and phi scans'
_diffrn_radiation_monochromator graphite
_diffrn_radiation_source 'fine-focus sealed tube'
_diffrn_radiation_type MoK\a
_diffrn_radiation_wavelength 0.71073
_diffrn_reflns_av_R_equivalents 0.0176
_diffrn_reflns_av_sigmaI/netI 0.0386
_diffrn_reflns_limit_h_max 13
_diffrn_reflns_limit_h_min -12
_diffrn_reflns_limit_k_max 21
_diffrn_reflns_limit_k_min -22
_diffrn_reflns_limit_l_max 10
_diffrn_reflns_limit_l_min -16
_diffrn_reflns_number 13569
_diffrn_reflns_theta_full 30.78
_diffrn_reflns_theta_max 30.78
_diffrn_reflns_theta_min 2.18
_diffrn_standards_decay_% 0
_diffrn_standards_interval_time 520
_diffrn_standards_number 275
_exptl_absorpt_coefficient_mu 1.494
_exptl_absorpt_correction_T_max 0.7544
_exptl_absorpt_correction_T_min 0.6628
_exptl_absorpt_correction_type empirical
_exptl_crystal_colour colorless
_exptl_crystal_density_diffrn 1.400
_exptl_crystal_description prism
_exptl_crystal_F_000 728
_exptl_crystal_size_max 0.30
_exptl_crystal_size_mid 0.20
_exptl_crystal_size_min 0.20
_refine_diff_density_max 0.993
_refine_diff_density_min -0.342
_refine_diff_density_rms 0.076
_refine_ls_abs_structure_details 'Flack H D (1983), Acta Cryst. A39, 876-881'
_refine_ls_abs_structure_Flack -0.001(7)
_refine_ls_extinction_coef 0.0000(4)
_refine_ls_extinction_expression Fc^*^=kFc[1+0.001xFc^2^\l^3^/sin(2\q)]^-1/4^
_refine_ls_extinction_method SHELXL
_refine_ls_goodness_of_fit_ref 0.977
_refine_ls_hydrogen_treatment mixed
_refine_ls_matrix_type full
_refine_ls_number_parameters 407
_refine_ls_number_reflns 8977
_refine_ls_number_restraints 1
_refine_ls_restrained_S_all 0.977
_refine_ls_R_factor_all 0.0341
_refine_ls_R_factor_gt 0.0310
_refine_ls_shift/su_max 15.000
_refine_ls_shift/su_mean 0.048
_refine_ls_structure_factor_coef Fsqd
_refine_ls_weighting_details 'calc w=1/[\s^2^(Fo^2^)+(0.0420P)^2^+0.0000P] where P=(Fo^2^+2Fc^2^)/3'
_refine_ls_weighting_scheme calc
_refine_ls_wR_factor_gt 0.0703
_refine_ls_wR_factor_ref 0.0711
_reflns_number_gt 8262
_reflns_number_total 8977
_reflns_threshold_expression >2sigma(I)
_cod_data_source_file ja028666bsi20030204_074726_1.cif
_cod_data_source_block 2a
_cod_database_code 4113692

loop_
_symmetry_equiv_pos_as_xyz
'x, y, z'
'-x, y+1/2, -z'

loop_
_atom_site_label
_atom_site_type_symbol
_atom_site_fract_x
_atom_site_fract_y
_atom_site_fract_z
_atom_site_U_iso_or_equiv
_atom_site_adp_type
_atom_site_occupancy
_atom_site_symmetry_multiplicity
_atom_site_calc_flag
_atom_site_refinement_flags
Zn1 Zn 0.21704(3) 0.262188(14) 0.38752(2) 0.01710(6) Uani 1 1 d .
Zn2 Zn 0.40513(2) 0.296825(15) 0.17589(2) 0.01679(6) Uani 1 1 d .
O2 O 0.32211(15) 0.19466(9) 0.26119(14) 0.0165(3) Uani 1 1 d .
O1 O 0.27106(16) 0.36348(9) 0.28412(14) 0.0166(3) Uani 1 1 d .
C23 C 0.3216(2) 0.14095(13) 0.05882(19) 0.0153(4) Uani 1 1 d .
H23 H 0.2626 0.1069 0.0043 0.018 Uiso 1 1 calc R
C31 C 0.1075(2) 0.12186(12) 0.1997(2) 0.0156(4) Uani 1 1 d .
C25 C 0.3361(2) 0.04299(13) 0.2334(2) 0.0157(4) Uani 1 1 d .
N1 N 0.00629(18) 0.30382(12) 0.34082(16) 0.0187(3) Uani 1 1 d .
C22 C 0.4806(2) 0.12338(14) 0.0363(2) 0.0199(4) Uani 1 1 d .
H22A H 0.4981 0.0633 0.0267 0.024 Uiso 1 1 calc R
H22B H 0.5393 0.1445 0.1017 0.024 Uiso 1 1 calc R
C30 C 0.4392(2) 0.04125(15) 0.3230(2) 0.0194(4) Uani 1 1 d .
H30 H 0.4680 0.0913 0.3595 0.023 Uiso 1 1 calc R
C27 C 0.3525(2) -0.10858(15) 0.2167(2) 0.0230(5) Uani 1 1 d .
H27 H 0.3231 -0.1589 0.1810 0.028 Uiso 1 1 calc R
C32 C 0.0130(2) 0.14247(14) 0.1083(2) 0.0196(4) Uani 1 1 d .
H32 H 0.0487 0.1566 0.0332 0.024 Uiso 1 1 calc R
C3 C 0.0243(3) 0.42760(15) 0.4527(2) 0.0234(5) Uani 1 1 d .
H3A H -0.0036 0.4866 0.4569 0.028 Uiso 1 1 calc R
H3B H 0.1188 0.4212 0.4881 0.028 Uiso 1 1 calc R
C36 C 0.0496(2) 0.09736(14) 0.3105(2) 0.0186(4) Uani 1 1 d .
H36 H 0.1108 0.0817 0.3727 0.022 Uiso 1 1 calc R
C28 C 0.4569(2) -0.10991(15) 0.3067(2) 0.0242(5) Uani 1 1 d .
H28 H 0.4971 -0.1609 0.3312 0.029 Uiso 1 1 calc R
C6 C 0.1961(2) 0.51006(13) 0.2757(2) 0.0187(4) Uani 1 1 d .
C26 C 0.2925(2) -0.03259(14) 0.1802(2) 0.0193(4) Uani 1 1 d .
H26 H 0.2231 -0.0320 0.1202 0.023 Uiso 1 1 calc R
C24 C 0.2719(2) 0.12733(13) 0.1904(2) 0.0149(4) Uani 1 1 d .
C35 C -0.0977(2) 0.09621(14) 0.3283(2) 0.0223(5) Uani 1 1 d .
H35 H -0.1344 0.0795 0.4020 0.027 Uiso 1 1 calc R
N2 N 0.31278(19) 0.23152(11) 0.02459(17) 0.0170(3) Uani 1 1 d .
H2 H 0.220(3) 0.2473(17) 0.014(2) 0.020 Uiso 1 1 calc .
C12 C 0.1344(2) 0.40789(13) 0.1129(2) 0.0175(4) Uani 1 1 d .
C9 C 0.2582(3) 0.67699(15) 0.3364(3) 0.0318(6) Uani 1 1 d .
H9 H 0.2785 0.7327 0.3571 0.038 Uiso 1 1 calc R
C11 C 0.3162(3) 0.52965(15) 0.3442(2) 0.0219(5) Uani 1 1 d .
H11 H 0.3770 0.4867 0.3700 0.026 Uiso 1 1 calc R
C13 C 0.0157(2) 0.36925(15) 0.0610(2) 0.0221(5) Uani 1 1 d .
H13 H -0.0588 0.3503 0.1094 0.027 Uiso 1 1 calc R
C16 C 0.2323(3) 0.42846(16) -0.0852(2) 0.0279(5) Uani 1 1 d .
H16 H 0.3051 0.4489 -0.1340 0.033 Uiso 1 1 calc R
C5 C 0.1587(2) 0.41725(13) 0.2488(2) 0.0161(4) Uani 1 1 d .
C10 C 0.3461(3) 0.61332(16) 0.3747(2) 0.0290(5) Uani 1 1 d .
H10 H 0.4263 0.6258 0.4212 0.035 Uiso 1 1 calc R
C34 C -0.1895(2) 0.11964(15) 0.2375(2) 0.0240(5) Uani 1 1 d .
H34 H -0.2880 0.1202 0.2503 0.029 Uiso 1 1 calc R
C4 C 0.0226(2) 0.39617(14) 0.3232(2) 0.0180(4) Uani 1 1 d .
H4 H -0.0623 0.4184 0.2820 0.022 Uiso 1 1 calc R
C1 C -0.1022(2) 0.29267(17) 0.4372(2) 0.0262(5) Uani 1 1 d .
H1C H -0.0836 0.2416 0.4828 0.031 Uiso 1 1 calc R
H1D H -0.1982 0.2896 0.4037 0.031 Uiso 1 1 calc R
C7 C 0.1088(3) 0.57548(15) 0.2362(2) 0.0248(5) Uani 1 1 d .
H7 H 0.0293 0.5636 0.1886 0.030 Uiso 1 1 calc R
C29 C 0.4997(2) -0.03527(16) 0.3587(2) 0.0246(5) Uani 1 1 d .
H29 H 0.5698 -0.0358 0.4182 0.030 Uiso 1 1 calc R
C17 C 0.2418(3) 0.43769(14) 0.0367(2) 0.0214(4) Uani 1 1 d .
H17 H 0.3216 0.4644 0.0695 0.026 Uiso 1 1 calc R
C8 C 0.1394(3) 0.65894(15) 0.2673(3) 0.0323(6) Uani 1 1 d .
H8 H 0.0797 0.7024 0.2413 0.039 Uiso 1 1 calc R
C21 C 0.5114(3) 0.17136(16) -0.0800(2) 0.0272(5) Uani 1 1 d .
H21A H 0.5068 0.1335 -0.1482 0.033 Uiso 1 1 calc R
H21B H 0.6058 0.1970 -0.0771 0.033 Uiso 1 1 calc R
C2 C -0.0851(3) 0.37150(18) 0.5163(3) 0.0355(6) Uani 1 1 d .
H2C H -0.1759 0.4007 0.5245 0.043 Uiso 1 1 calc R
H2D H -0.0508 0.3560 0.5955 0.043 Uiso 1 1 calc R
C33 C -0.1346(2) 0.14246(15) 0.1267(2) 0.0229(5) Uani 1 1 d .
H33 H -0.1964 0.1577 0.0647 0.027 Uiso 1 1 calc R
C14 C 0.0072(3) 0.35860(16) -0.0629(2) 0.0288(5) Uani 1 1 d .
H14 H -0.0713 0.3310 -0.0964 0.035 Uiso 1 1 calc R
C15 C 0.1142(3) 0.38860(17) -0.1359(2) 0.0312(6) Uani 1 1 d .
H15 H 0.1075 0.3822 -0.2186 0.037 Uiso 1 1 calc R
C18 C 0.2666(3) 0.23221(16) 0.5556(2) 0.0282(5) Uani 1 1 d .
H18A H 0.3685 0.2418 0.5667 0.034 Uiso 1 1 calc R
H18B H 0.2166 0.2711 0.6081 0.034 Uiso 1 1 calc R
C20 C 0.3944(3) 0.23958(15) -0.0891(2) 0.0230(5) Uani 1 1 d .
H20A H 0.4366 0.2954 -0.0962 0.028 Uiso 1 1 calc R
H20B H 0.3328 0.2295 -0.1579 0.028 Uiso 1 1 calc R
C37 C 0.6031(3) 0.34015(16) 0.1531(3) 0.0296(5) Uani 1 1 d .
H37A H 0.6676 0.3052 0.2001 0.036 Uiso 1 1 calc R
H37B H 0.6284 0.3325 0.0695 0.036 Uiso 1 1 calc R
C19 C 0.2331(3) 0.14259(17) 0.5967(2) 0.0300(5) Uani 1 1 d .
H19A H 0.1313 0.1337 0.5949 0.045 Uiso 1 1 calc R
H19B H 0.2680 0.1347 0.6770 0.045 Uiso 1 1 calc R
H19C H 0.2789 0.1029 0.5442 0.045 Uiso 1 1 calc R
C38 C 0.6308(3) 0.43098(17) 0.1856(4) 0.0469(9) Uani 1 1 d .
H38A H 0.5606 0.4664 0.1473 0.070 Uiso 1 1 calc R
H38B H 0.7249 0.4469 0.1594 0.070 Uiso 1 1 calc R
H38C H 0.6244 0.4376 0.2710 0.070 Uiso 1 1 calc R
H1 H -0.023(2) 0.2795(13) 0.2740(19) 0.000(5) Uiso 1 1 d .

loop_
_atom_site_aniso_label
_atom_site_aniso_U_11
_atom_site_aniso_U_22
_atom_site_aniso_U_33
_atom_site_aniso_U_23
_atom_site_aniso_U_13
_atom_site_aniso_U_12
Zn1 0.02156(12) 0.01411(11) 0.01562(11) 0.00004(10) 0.00116(9) -0.00001(10)
Zn2 0.01582(11) 0.01311(11) 0.02147(13) -0.00056(10) 0.00319(8) -0.00126(10)
O2 0.0186(7) 0.0127(7) 0.0183(8) -0.0013(6) 0.0013(6) -0.0014(6)
O1 0.0188(7) 0.0129(7) 0.0182(8) 0.0000(6) 0.0006(6) 0.0016(6)
C23 0.0169(9) 0.0123(9) 0.0166(10) -0.0002(8) 0.0023(8) 0.0005(7)
C31 0.0164(9) 0.0099(9) 0.0204(10) -0.0014(8) 0.0026(8) -0.0008(7)
C25 0.0159(9) 0.0136(9) 0.0177(10) 0.0005(8) 0.0049(7) -0.0003(7)
N1 0.0218(8) 0.0153(8) 0.0192(9) -0.0030(8) 0.0043(7) -0.0021(7)
C22 0.0186(10) 0.0178(10) 0.0232(11) 0.0004(8) 0.0053(8) 0.0035(8)
C30 0.0203(10) 0.0187(10) 0.0194(11) -0.0007(8) 0.0021(8) 0.0001(8)
C27 0.0245(11) 0.0155(10) 0.0289(13) 0.0001(9) 0.0031(9) 0.0007(9)
C32 0.0212(10) 0.0176(10) 0.0202(11) -0.0002(8) 0.0020(8) -0.0030(8)
C3 0.0267(11) 0.0185(11) 0.0250(12) -0.0037(9) 0.0076(9) 0.0003(9)
C36 0.0205(10) 0.0152(10) 0.0201(11) 0.0005(8) 0.0000(8) 0.0001(8)
C28 0.0248(11) 0.0192(11) 0.0286(13) 0.0073(9) 0.0038(9) 0.0069(9)
C6 0.0251(11) 0.0133(10) 0.0177(10) -0.0004(8) 0.0067(8) -0.0005(8)
C26 0.0186(10) 0.0163(10) 0.0231(11) 0.0019(9) -0.0014(8) 0.0016(8)
C24 0.0142(9) 0.0125(9) 0.0181(10) 0.0008(8) 0.0012(7) -0.0002(7)
C35 0.0230(11) 0.0184(10) 0.0257(12) 0.0025(9) 0.0081(9) -0.0027(8)
N2 0.0177(8) 0.0142(8) 0.0192(9) 0.0029(7) 0.0031(7) 0.0017(7)
C12 0.0217(10) 0.0127(9) 0.0182(10) 0.0007(8) 0.0003(8) 0.0059(8)
C9 0.0468(15) 0.0154(11) 0.0333(14) -0.0037(10) 0.0196(12) -0.0076(10)
C11 0.0278(11) 0.0185(11) 0.0196(11) 0.0003(8) 0.0042(9) -0.0031(9)
C13 0.0205(10) 0.0212(11) 0.0246(12) -0.0024(9) -0.0012(9) 0.0067(9)
C16 0.0372(13) 0.0211(11) 0.0254(13) 0.0048(10) 0.0066(10) 0.0106(10)
C5 0.0192(10) 0.0125(9) 0.0167(10) 0.0000(8) 0.0021(8) 0.0012(8)
C10 0.0383(14) 0.0244(12) 0.0242(12) -0.0058(10) 0.0092(10) -0.0138(10)
C34 0.0144(10) 0.0208(11) 0.0369(14) -0.0006(10) 0.0043(9) -0.0031(8)
C4 0.0187(10) 0.0147(9) 0.0208(11) -0.0013(8) 0.0022(8) 0.0013(8)
C1 0.0250(10) 0.0243(10) 0.0294(12) -0.0028(10) 0.0118(9) -0.0028(10)
C7 0.0273(12) 0.0178(11) 0.0294(13) -0.0002(10) 0.0060(10) 0.0037(9)
C29 0.0207(11) 0.0305(12) 0.0226(12) 0.0045(10) -0.0023(9) 0.0057(9)
C17 0.0264(11) 0.0161(10) 0.0218(11) 0.0013(8) 0.0017(9) 0.0050(9)
C8 0.0451(15) 0.0147(11) 0.0371(15) 0.0037(10) 0.0183(12) 0.0067(10)
C21 0.0267(12) 0.0249(12) 0.0302(13) 0.0025(10) 0.0120(10) 0.0041(9)
C2 0.0427(15) 0.0343(14) 0.0296(14) -0.0100(11) 0.0187(12) -0.0130(12)
C33 0.0187(10) 0.0219(11) 0.0280(12) 0.0001(9) -0.0034(9) 0.0001(8)
C14 0.0292(12) 0.0285(12) 0.0287(13) -0.0082(10) -0.0118(10) 0.0096(10)
C15 0.0478(15) 0.0297(13) 0.0159(11) -0.0019(10) -0.0051(10) 0.0168(12)
C18 0.0414(14) 0.0241(11) 0.0192(11) -0.0015(9) -0.0033(10) -0.0028(10)
C20 0.0280(11) 0.0208(11) 0.0203(11) 0.0020(8) 0.0079(9) 0.0023(9)
C37 0.0235(11) 0.0235(12) 0.0418(15) -0.0053(11) 0.0074(10) -0.0011(9)
C19 0.0387(14) 0.0299(13) 0.0215(12) 0.0035(10) 0.0003(10) -0.0017(11)
C38 0.0228(13) 0.0209(12) 0.097(3) -0.0017(15) -0.0029(15) -0.0048(10)

loop_
_atom_type_symbol
_atom_type_description
_atom_type_scat_dispersion_real
_atom_type_scat_dispersion_imag
_atom_type_scat_source
C C 0.0033 0.0016 'International Tables Vol C Tables 4.2.6.8 and 6.1.1.4'
H H 0.0000 0.0000 'International Tables Vol C Tables 4.2.6.8 and 6.1.1.4'
N N 0.0061 0.0033 'International Tables Vol C Tables 4.2.6.8 and 6.1.1.4'
O O 0.0106 0.0060 'International Tables Vol C Tables 4.2.6.8 and 6.1.1.4'
Zn Zn 0.2839 1.4301 'International Tables Vol C Tables 4.2.6.8 and 6.1.1.4'

loop_
_geom_angle_atom_site_label_1
_geom_angle_atom_site_label_2
_geom_angle_atom_site_label_3
_geom_angle
C18 Zn1 O2 114.81(9)
C18 Zn1 O1 131.64(8)
O2 Zn1 O1 84.22(6)
C18 Zn1 N1 120.97(9)
O2 Zn1 N1 116.11(7)
O1 Zn1 N1 81.30(6)
C37 Zn2 O2 133.68(9)
C37 Zn2 O1 118.07(8)
O2 Zn2 O1 84.14(6)
C37 Zn2 N2 115.72(9)
O2 Zn2 N2 80.43(7)
O1 Zn2 N2 117.90(6)
C24 O2 Zn1 129.05(12)
C24 O2 Zn2 117.80(13)
Zn1 O2 Zn2 95.33(6)
C5 O1 Zn2 127.33(13)
C5 O1 Zn1 116.66(13)
Zn2 O1 Zn1 94.73(6)
N2 C23 C22 100.70(17)
N2 C23 C24 111.10(17)
C22 C23 C24 114.93(18)
C32 C31 C36 117.85(19)
C32 C31 C24 124.68(19)
C36 C31 C24 117.42(19)
C30 C25 C26 119.4(2)
C30 C25 C24 120.73(19)
C26 C25 C24 119.87(19)
C4 N1 C1 106.44(18)
C4 N1 Zn1 103.96(13)
C1 N1 Zn1 114.48(14)
C23 C22 C21 103.49(18)
C25 C30 C29 120.2(2)
C26 C27 C28 120.2(2)
C31 C32 C33 121.3(2)
C4 C3 C2 104.24(19)
C35 C36 C31 120.9(2)
C29 C28 C27 119.4(2)
C7 C6 C11 118.7(2)
C7 C6 C5 121.1(2)
C11 C6 C5 120.1(2)
C27 C26 C25 120.1(2)
O2 C24 C25 110.66(17)
O2 C24 C31 109.57(17)
C25 C24 C31 108.49(16)
O2 C24 C23 109.01(17)
C25 C24 C23 107.30(17)
C31 C24 C23 111.80(17)
C34 C35 C36 120.3(2)
C23 N2 C20 105.91(17)
C23 N2 Zn2 103.84(13)
C20 N2 Zn2 115.00(14)
C13 C12 C17 117.8(2)
C13 C12 C5 124.5(2)
C17 C12 C5 117.60(19)
C10 C9 C8 120.2(2)
C6 C11 C10 120.4(2)
C12 C13 C14 120.5(2)
C17 C16 C15 120.1(2)
O1 C5 C6 110.76(18)
O1 C5 C12 108.96(17)
C6 C5 C12 108.43(18)
O1 C5 C4 109.28(17)
C6 C5 C4 106.61(17)
C12 C5 C4 112.80(18)
C9 C10 C11 120.2(3)
C35 C34 C33 119.8(2)
N1 C4 C3 101.29(18)
N1 C4 C5 111.52(17)
C3 C4 C5 115.43(18)
N1 C1 C2 104.43(19)
C6 C7 C8 120.5(2)
C28 C29 C30 120.6(2)
C16 C17 C12 121.6(2)
C9 C8 C7 119.9(2)
C22 C21 C20 105.63(18)
C3 C2 C1 105.81(19)
C34 C33 C32 119.9(2)
C15 C14 C13 120.5(2)
C14 C15 C16 119.5(2)
C19 C18 Zn1 117.34(17)
N2 C20 C21 104.36(19)
C38 C37 Zn2 117.20(18)

loop_
_geom_bond_atom_site_label_1
_geom_bond_atom_site_label_2
_geom_bond_distance
Zn1 C18 1.987(2)
Zn1 O2 2.0242(15)
Zn1 O1 2.0384(15)
Zn1 N1 2.1357(18)
Zn2 C37 1.987(2)
Zn2 O2 2.0301(15)
Zn2 O1 2.0355(15)
Zn2 N2 2.1560(19)
O2 C24 1.405(2)
O1 C5 1.405(3)
C23 N2 1.484(3)
C23 C22 1.531(3)
C23 C24 1.556(3)
C31 C32 1.385(3)
C31 C36 1.405(3)
C31 C24 1.539(3)
C25 C30 1.385(3)
C25 C26 1.394(3)
C25 C24 1.538(3)
N1 C4 1.482(3)
N1 C1 1.490(3)
C22 C21 1.531(3)
C30 C29 1.393(3)
C27 C26 1.386(3)
C27 C28 1.397(3)
C32 C33 1.393(3)
C3 C4 1.528(3)
C3 C2 1.528(3)
C36 C35 1.389(3)
C28 C29 1.374(4)
C6 C7 1.387(3)
C6 C11 1.389(3)
C6 C5 1.538(3)
C35 C34 1.376(3)
N2 C20 1.488(3)
C12 C13 1.389(3)
C12 C17 1.398(3)
C12 C5 1.540(3)
C9 C10 1.367(4)
C9 C8 1.378(4)
C11 C10 1.394(3)
C13 C14 1.395(3)
C16 C17 1.371(3)
C16 C15 1.388(4)
C5 C4 1.554(3)
C34 C33 1.388(3)
C1 C2 1.536(4)
C7 C8 1.394(4)
C21 C20 1.537(3)
C14 C15 1.375(4)
C18 C19 1.522(4)
C37 C38 1.504(4)
